data_4075916
loop_
_publ_author_name
'Liu, C. W.'
'Lobana, Tarlok S.'
'Xiao, Jie-Liang'
'Liu, Hong-Yuan'
'Liaw, Ben-Jie'
'Hung, Chiu-Ming'
'Lin, Zhenyang'

_publ_section_title
;
 Syntheses, Structures, and VT NMR Studies of Diselenophosphates of Group
 14 Organometals. DFT Calculations for Gas-Phase Stability of Dinuclear
 Ions, [(Ph3M)2{\m-Se, Se-P(OR)2}]+(M = Ge, Sn, and Pb)
;
_journal_issue 16
_journal_name_full Organometallics
_journal_page_first 4072
_journal_paper_doi 10.1021/om050291q
_journal_volume 24
_journal_year 2005
_chemical_formula_sum 'C22 H25 O2 P Pb Se2'
_chemical_formula_weight 717.50
_chemical_name_systematic
; 
 ? 
;
_space_group_IT_number 2
_symmetry_cell_setting triclinic
_symmetry_space_group_name_Hall '-P 1'
_symmetry_space_group_name_H-M 'P -1'
_atom_sites_solution_hydrogens geom
_atom_sites_solution_primary direct
_atom_sites_solution_secondary difmap
_audit_creation_method SHELXL-97
_cell_angle_alpha 103.449(11)
_cell_angle_beta 99.553(7)
_cell_angle_gamma 99.378(11)
_cell_formula_units_Z 2
_cell_length_a 9.4973(11)
_cell_length_b 10.7536(18)
_cell_length_c 13.0308(18)
_cell_measurement_reflns_used 40
_cell_measurement_temperature 293(2)
_cell_measurement_theta_max 12.44
_cell_measurement_theta_min 2.66
_cell_volume 1247.9(3)
_computing_cell_refinement 'Bruker XSCANS'
_computing_data_collection 'Bruker XSCANS'
_computing_data_reduction 'Bruker SHELXTL'
_computing_molecular_graphics 'Bruker SHELXTL'
_computing_publication_material 'Bruker SHELXTL'
_computing_structure_refinement 'SHELXL-97 (Sheldrick, 1997)'
_computing_structure_solution 'SHELXS-97 (Sheldrick, 1990)'
_diffrn_ambient_temperature 293(2)
_diffrn_measured_fraction_theta_full 0.987
_diffrn_measured_fraction_theta_max 0.987
_diffrn_measurement_device_type 'Bruker P4'
_diffrn_measurement_method '\w scans'
_diffrn_radiation_monochromator graphite
_diffrn_radiation_source 'fine-focus sealed tube'
_diffrn_radiation_type MoK\a
_diffrn_radiation_wavelength 0.71073
_diffrn_reflns_av_R_equivalents 0.0347
_diffrn_reflns_av_sigmaI/netI 0.0401
_diffrn_reflns_limit_h_max 1
_diffrn_reflns_limit_h_min -10
_diffrn_reflns_limit_k_max 11
_diffrn_reflns_limit_k_min -11
_diffrn_reflns_limit_l_max 14
_diffrn_reflns_limit_l_min -13
_diffrn_reflns_number 3928
_diffrn_reflns_theta_full 22.50
_diffrn_reflns_theta_max 22.50
_diffrn_reflns_theta_min 1.99
_diffrn_standards_interval_count 297
_diffrn_standards_number 3
_exptl_absorpt_coefficient_mu 9.755
_exptl_absorpt_correction_T_max 0.9773
_exptl_absorpt_correction_T_min 0.5351
_exptl_absorpt_correction_type empirical
_exptl_crystal_colour colorless
_exptl_crystal_density_diffrn 1.910
_exptl_crystal_density_method 'not measured'
_exptl_crystal_description block
_exptl_crystal_F_000 676
_exptl_crystal_size_max 0.5
_exptl_crystal_size_mid 0.2
_exptl_crystal_size_min 0.2
_refine_diff_density_max 1.318
_refine_diff_density_min -2.038
_refine_diff_density_rms 0.156
_refine_ls_extinction_method none
_refine_ls_goodness_of_fit_ref 1.045
_refine_ls_hydrogen_treatment mixed
_refine_ls_matrix_type full
_refine_ls_number_parameters 253
_refine_ls_number_reflns 3225
_refine_ls_number_restraints 0
_refine_ls_restrained_S_all 1.045
_refine_ls_R_factor_all 0.0505
_refine_ls_R_factor_gt 0.0429
_refine_ls_shift/su_max 0.001
_refine_ls_shift/su_mean 0.000
_refine_ls_structure_factor_coef Fsqd
_refine_ls_weighting_details 'calc w=1/[\s^2^(Fo^2^)+(0.0778P)^2^+1.1043P] where P=(Fo^2^+2Fc^2^)/3'
_refine_ls_weighting_scheme calc
_refine_ls_wR_factor_gt 0.1060
_refine_ls_wR_factor_ref 0.1107
_reflns_number_gt 2826
_reflns_number_total 3225
_reflns_threshold_expression >2sigma(I)
_cod_data_source_file om050291qsi20050416_053129.cif
_cod_data_source_block 7
_cod_depositor_comments
;
The following automatic conversions were performed:

'_symmetry_cell_setting' value 'Triclinic' changed to 'triclinic'
according to /home/saulius/struct/CIF-dictionaries/cif_core.dic
dictionary named 'cif_core.dic' version 2.4.1 from 2010-06-29.

Automatic conversion script
Id: cif_fix_values 1715 2011-07-08 13:25:40Z adriana 
;
_cod_original_sg_symbol_H-M P-1
_cod_database_code 4075916

loop_
_symmetry_equiv_pos_as_xyz
'x, y, z'
'-x, -y, -z'

loop_
_atom_site_label
_atom_site_type_symbol
_atom_site_fract_x
_atom_site_fract_y
_atom_site_fract_z
_atom_site_U_iso_or_equiv
_atom_site_adp_type
_atom_site_occupancy
_atom_site_symmetry_multiplicity
_atom_site_calc_flag
_atom_site_refinement_flags
Pb1 Pb 0.40276(4) 0.29230(3) 0.59912(3) 0.04887(18) Uani 1 1 d .
Se1 Se 0.27755(12) 0.10329(11) 0.67508(8) 0.0630(3) Uani 1 1 d .
Se2 Se 0.27940(15) 0.05629(12) 0.93378(9) 0.0778(4) Uani 1 1 d .
P1 P 0.3578(3) 0.1850(3) 0.8503(2) 0.0563(7) Uani 1 1 d .
O1 O 0.5292(8) 0.2310(7) 0.8733(6) 0.0649(18) Uani 1 1 d .
O2 O 0.3204(11) 0.3235(8) 0.8798(8) 0.089(3) Uani 1 1 d .
C1 C 0.6196(13) 0.1331(12) 0.8606(10) 0.075(3) Uani 1 1 d .
H1A H 0.6063 0.0882 0.7848 0.090 Uiso 1 1 calc R
H1B H 0.5919 0.0690 0.8990 0.090 Uiso 1 1 calc R
C2 C 0.7770(15) 0.2026(15) 0.9059(13) 0.104(5) Uani 1 1 d .
H2A H 0.8387 0.1401 0.8983 0.156 Uiso 1 1 calc R
H2B H 0.7891 0.2464 0.9809 0.156 Uiso 1 1 calc R
H2C H 0.8034 0.2657 0.8672 0.156 Uiso 1 1 calc R
C3 C 0.227(4) 0.362(2) 0.928(2) 0.28(2) Uani 1 1 d .
H3A H 0.1816 0.4038 0.8769 0.330 Uiso 1 1 calc R
H3B H 0.1599 0.2793 0.9149 0.330 Uiso 1 1 calc R
C4 C 0.192(3) 0.421(2) 1.0081(19) 0.175(10) Uani 1 1 d .
H4A H 0.0888 0.4151 0.9936 0.262 Uiso 1 1 calc R
H4B H 0.2416 0.5114 1.0274 0.262 Uiso 1 1 calc R
H4C H 0.2197 0.3837 1.0666 0.262 Uiso 1 1 calc R
C5 C 0.3444(10) 0.4780(9) 0.6652(8) 0.054(2) Uani 1 1 d .
C6 C 0.2538(12) 0.5281(11) 0.5976(9) 0.065(3) Uani 1 1 d .
H6A H 0.2183 0.4813 0.5257 0.078 Uiso 1 1 calc R
C7 C 0.2160(15) 0.6456(13) 0.6352(12) 0.088(4) Uani 1 1 d .
H7A H 0.1507 0.6743 0.5893 0.106 Uiso 1 1 calc R
C8 C 0.2710(15) 0.7203(12) 0.7370(12) 0.085(4) Uani 1 1 d .
H8A H 0.2474 0.8013 0.7602 0.102 Uiso 1 1 calc R
C9 C 0.3638(15) 0.6742(12) 0.8068(10) 0.083(4) Uani 1 1 d .
H9A H 0.4014 0.7243 0.8775 0.100 Uiso 1 1 calc R
C10 C 0.4014(12) 0.5520(10) 0.7713(9) 0.064(3) Uani 1 1 d .
H10A H 0.4634 0.5214 0.8181 0.077 Uiso 1 1 calc R
C11 C 0.2897(10) 0.2167(9) 0.4299(7) 0.048(2) Uani 1 1 d .
C12 C 0.3630(11) 0.2222(11) 0.3485(8) 0.063(3) Uani 1 1 d .
H12A H 0.4635 0.2542 0.3649 0.076 Uiso 1 1 calc R
C13 C 0.2878(14) 0.1803(12) 0.2416(9) 0.080(4) Uani 1 1 d .
H13A H 0.3390 0.1809 0.1867 0.097 Uiso 1 1 calc R
C14 C 0.1424(13) 0.1388(12) 0.2166(10) 0.077(3) Uani 1 1 d .
H14A H 0.0923 0.1157 0.1450 0.093 Uiso 1 1 calc R
C15 C 0.0686(13) 0.1308(13) 0.2957(10) 0.081(3) Uani 1 1 d .
H15A H -0.0316 0.0978 0.2781 0.097 Uiso 1 1 calc R
C16 C 0.1403(11) 0.1706(13) 0.4009(8) 0.071(3) Uani 1 1 d .
H16A H 0.0875 0.1668 0.4546 0.085 Uiso 1 1 calc R
C17 C 0.6403(10) 0.3015(11) 0.6290(8) 0.059(3) Uani 1 1 d .
C18 C 0.6952(13) 0.1905(11) 0.6017(9) 0.071(3) Uani 1 1 d .
H18A H 0.6313 0.1099 0.5714 0.085 Uiso 1 1 calc R
C19 C 0.8412(14) 0.1970(17) 0.6183(11) 0.090(4) Uani 1 1 d .
H19A H 0.8776 0.1213 0.6013 0.108 Uiso 1 1 calc R
C20 C 0.9322(17) 0.313(2) 0.6592(13) 0.103(5) Uani 1 1 d .
H20A H 1.0324 0.3177 0.6696 0.124 Uiso 1 1 calc R
C21 C 0.8822(13) 0.4274(17) 0.6864(11) 0.094(4) Uani 1 1 d .
H21A H 0.9475 0.5075 0.7147 0.112 Uiso 1 1 calc R
C22 C 0.7339(12) 0.4209(11) 0.6712(9) 0.066(3) Uani 1 1 d .
H22A H 0.6977 0.4966 0.6893 0.079 Uiso 1 1 calc R

loop_
_atom_site_aniso_label
_atom_site_aniso_U_11
_atom_site_aniso_U_22
_atom_site_aniso_U_33
_atom_site_aniso_U_23
_atom_site_aniso_U_13
_atom_site_aniso_U_12
Pb1 0.0510(3) 0.0600(3) 0.0337(2) 0.01155(17) 0.00609(16) 0.01061(17)
Se1 0.0766(7) 0.0679(7) 0.0369(6) 0.0159(5) 0.0044(5) -0.0012(5)
Se2 0.1085(9) 0.0764(8) 0.0407(7) 0.0225(6) 0.0086(6) -0.0051(7)
P1 0.0756(17) 0.0563(15) 0.0356(14) 0.0121(12) 0.0109(12) 0.0107(13)
O1 0.069(4) 0.069(4) 0.053(4) 0.017(4) 0.005(3) 0.010(4)
O2 0.121(7) 0.070(5) 0.094(6) 0.022(5) 0.053(6) 0.039(5)
C1 0.083(8) 0.091(8) 0.057(7) 0.028(6) 0.010(6) 0.028(7)
C2 0.081(9) 0.113(11) 0.101(11) 0.022(9) -0.002(8) 0.000(8)
C3 0.53(6) 0.17(2) 0.32(4) 0.15(2) 0.36(4) 0.23(3)
C4 0.18(2) 0.18(2) 0.17(2) 0.000(17) 0.091(18) 0.069(17)
C5 0.055(6) 0.062(6) 0.041(6) 0.013(5) 0.002(5) 0.011(5)
C6 0.070(7) 0.069(7) 0.050(7) 0.015(5) 0.005(5) 0.009(6)
C7 0.102(10) 0.080(9) 0.096(11) 0.034(8) 0.024(8) 0.039(8)
C8 0.099(10) 0.057(7) 0.095(11) 0.003(7) 0.026(8) 0.021(7)
C9 0.102(9) 0.071(8) 0.057(8) -0.016(6) 0.026(7) 0.000(7)
C10 0.077(7) 0.066(7) 0.047(6) 0.017(5) 0.009(5) 0.010(6)
C11 0.057(6) 0.051(5) 0.039(5) 0.014(4) 0.014(4) 0.011(4)
C12 0.056(6) 0.084(7) 0.038(6) 0.010(5) 0.005(5) -0.001(5)
C13 0.084(8) 0.102(9) 0.042(7) 0.007(6) 0.021(6) -0.009(7)
C14 0.079(8) 0.090(8) 0.046(7) 0.014(6) -0.010(6) 0.000(7)
C15 0.060(7) 0.107(10) 0.063(8) 0.016(7) 0.001(6) 0.001(6)
C16 0.050(6) 0.116(9) 0.042(7) 0.018(6) 0.012(5) 0.005(6)
C17 0.046(5) 0.086(8) 0.044(6) 0.012(5) 0.011(4) 0.020(5)
C18 0.077(8) 0.068(7) 0.066(8) 0.016(6) 0.017(6) 0.012(6)
C19 0.066(8) 0.129(13) 0.086(10) 0.028(9) 0.028(7) 0.040(9)
C20 0.076(9) 0.154(15) 0.095(11) 0.045(11) 0.032(9) 0.036(11)
C21 0.048(7) 0.135(12) 0.083(10) 0.023(9) 0.002(6) -0.002(7)
C22 0.074(7) 0.068(7) 0.049(6) 0.012(5) 0.006(5) 0.005(6)

loop_
_atom_type_symbol
_atom_type_description
_atom_type_scat_dispersion_real
_atom_type_scat_dispersion_imag
_atom_type_scat_source
C C 0.0033 0.0016 'International Tables Vol C Tables 4.2.6.8 and 6.1.1.4'
H H 0.0000 0.0000 'International Tables Vol C Tables 4.2.6.8 and 6.1.1.4'
O O 0.0106 0.0060 'International Tables Vol C Tables 4.2.6.8 and 6.1.1.4'
P P 0.1023 0.0942 'International Tables Vol C Tables 4.2.6.8 and 6.1.1.4'
Se Se -0.0929 2.2259 'International Tables Vol C Tables 4.2.6.8 and 6.1.1.4'
Pb Pb -3.3944 10.1111 'International Tables Vol C Tables 4.2.6.8 and 6.1.1.4'

loop_
_geom_angle_atom_site_label_1
_geom_angle_atom_site_label_2
_geom_angle_atom_site_label_3
_geom_angle
C5 Pb1 C11 108.5(3)
C5 Pb1 C17 113.6(4)
C11 Pb1 C17 114.9(3)
C5 Pb1 Se1 111.6(3)
C11 Pb1 Se1 98.7(2)
C17 Pb1 Se1 108.5(3)
P1 Se1 Pb1 101.77(8)
O2 P1 O1 97.6(5)
O2 P1 Se2 116.0(4)
O1 P1 Se2 115.9(3)
O2 P1 Se1 106.9(4)
O1 P1 Se1 108.3(3)
Se2 P1 Se1 111.05(13)
C1 O1 P1 119.4(7)
C3 O2 P1 130.4(12)
O1 C1 C2 108.0(11)
C4 C3 O2 151(4)
C6 C5 C10 118.6(9)
C6 C5 Pb1 119.0(7)
C10 C5 Pb1 122.3(7)
C7 C6 C5 121.0(11)
C8 C7 C6 121.7(12)
C7 C8 C9 118.9(11)
C8 C9 C10 120.7(11)
C5 C10 C9 119.0(11)
C12 C11 C16 117.4(9)
C12 C11 Pb1 121.0(7)
C16 C11 Pb1 121.4(7)
C11 C12 C13 120.1(10)
C14 C13 C12 120.7(11)
C13 C14 C15 119.8(11)
C14 C15 C16 120.3(11)
C15 C16 C11 121.5(10)
C22 C17 C18 119.8(10)
C22 C17 Pb1 119.1(8)
C18 C17 Pb1 121.1(8)
C19 C18 C17 120.9(12)
C20 C19 C18 119.2(14)
C19 C20 C21 121.9(14)
C22 C21 C20 118.9(14)
C17 C22 C21 119.2(12)

loop_
_geom_bond_atom_site_label_1
_geom_bond_atom_site_label_2
_geom_bond_distance
Pb1 C5 2.181(10)
Pb1 C11 2.185(9)
Pb1 C17 2.206(9)
Pb1 Se1 2.6577(12)
Se1 P1 2.199(3)
Se2 P1 2.071(3)
P1 O2 1.563(8)
P1 O1 1.578(8)
O1 C1 1.461(13)
O2 C3 1.24(2)
C1 C2 1.511(17)
C3 C4 1.21(3)
C5 C6 1.388(13)
C5 C10 1.392(14)
C6 C7 1.373(16)
C7 C8 1.347(18)
C8 C9 1.392(19)
C9 C10 1.412(16)
C11 C12 1.369(13)
C11 C16 1.381(14)
C12 C13 1.388(15)
C13 C14 1.340(17)
C14 C15 1.349(17)
C15 C16 1.360(15)
C17 C22 1.370(15)
C17 C18 1.375(15)
C18 C19 1.355(16)
C19 C20 1.34(2)
C20 C21 1.38(2)
C21 C22 1.377(16)
